data_7114557
loop_
_publ_author_name
'Doedens, Robert J.'
'Yohannes, Elizabeth'
'Khan, M. Ishaque'

_publ_section_title
;
 Novel water clusters in the crystalline state: structures of a
 symmetrical, cyclic hexamer and an &#x2018;opened-cube&#x2019; octamer
;
_journal_issue 1
_journal_name_full 'Chemical Communications'
_journal_page_first 62
_journal_paper_doi 10.1039/b108866a
_journal_year 2002
_chemical_formula_sum 'C24 H24 N4 O8.5 S V'
_chemical_formula_weight 587.47
_chemical_name_systematic
; 
? 
;
_space_group_IT_number 15
_symmetry_cell_setting monoclinic
_symmetry_space_group_name_Hall '-C 2yc'
_symmetry_space_group_name_H-M 'C 1 2/c 1'
_atom_sites_solution_hydrogens geom
_atom_sites_solution_primary direct
_atom_sites_solution_secondary difmap
_audit_creation_method SHELXL-97
_cell_angle_alpha 90.00
_cell_angle_beta 98.0460(10)
_cell_angle_gamma 90.00
_cell_formula_units_Z 8
_cell_length_a 21.2997(12)
_cell_length_b 14.1986(8)
_cell_length_c 16.3825(9)
_cell_measurement_reflns_used 7348
_cell_measurement_temperature 158(2)
_cell_measurement_theta_max 28.0
_cell_measurement_theta_min 2.21
_cell_volume 4905.7(5)
_computing_cell_refinement 'Bruker SAINT'
_computing_data_collection 'Bruker SMART'
_computing_data_reduction 'Bruker SAINT'
_computing_molecular_graphics 'Bruker SHELXTL'
_computing_publication_material 'Bruker SHELXTL'
_computing_structure_refinement 'SHELXL-97 (Sheldrick, 1997)'
_computing_structure_solution 'SHELXS-97 (Sheldrick, 1990)'
_diffrn_ambient_temperature 158(2)
_diffrn_measured_fraction_theta_full 0.980
_diffrn_measured_fraction_theta_max 0.980
_diffrn_measurement_device_type 'CCD area detector'
_diffrn_measurement_method '25s frames at 0.3 deg omega increments'
_diffrn_radiation_monochromator graphite
_diffrn_radiation_source 'normal-focus sealed tube'
_diffrn_radiation_type MoK\a
_diffrn_radiation_wavelength 0.71073
_diffrn_reflns_av_R_equivalents 0.0382
_diffrn_reflns_av_sigmaI/netI 0.0342
_diffrn_reflns_limit_h_max 28
_diffrn_reflns_limit_h_min -28
_diffrn_reflns_limit_k_max 18
_diffrn_reflns_limit_k_min -18
_diffrn_reflns_limit_l_max 21
_diffrn_reflns_limit_l_min -21
_diffrn_reflns_number 25833
_diffrn_reflns_theta_full 28.29
_diffrn_reflns_theta_max 28.29
_diffrn_reflns_theta_min 1.73
_diffrn_standards_decay_% none
_diffrn_standards_interval_count n/a
_diffrn_standards_interval_time n/a
_diffrn_standards_number n/a
_exptl_absorpt_coefficient_mu 0.551
_exptl_absorpt_correction_T_max 0.9677
_exptl_absorpt_correction_T_min 0.8478
_exptl_absorpt_correction_type multi-scan
_exptl_absorpt_process_details 'computed via SADABS'
_exptl_crystal_colour 'dark purple'
_exptl_crystal_density_diffrn 1.591
_exptl_crystal_density_meas ?
_exptl_crystal_density_method 'not measured'
_exptl_crystal_description 'thin plate'
_exptl_crystal_F_000 2424
_exptl_crystal_size_max 0.31
_exptl_crystal_size_mid 0.25
_exptl_crystal_size_min 0.06
_refine_diff_density_max 0.620
_refine_diff_density_min -0.456
_refine_diff_density_rms 0.070
_refine_ls_extinction_coef n/a
_refine_ls_extinction_method none
_refine_ls_goodness_of_fit_ref 1.046
_refine_ls_hydrogen_treatment constr
_refine_ls_matrix_type full
_refine_ls_number_parameters 380
_refine_ls_number_reflns 5962
_refine_ls_number_restraints 0
_refine_ls_restrained_S_all 1.046
_refine_ls_R_factor_all 0.0548
_refine_ls_R_factor_gt 0.0393
_refine_ls_shift/su_max 0.004
_refine_ls_shift/su_mean 0.000
_refine_ls_structure_factor_coef Fsqd
_refine_ls_weighting_details 'w=1/[\s^2^(Fo^2^)+(0.045P)^2^+8.5P] where P=(Fo^2^+2Fc^2^)/3'
_refine_ls_weighting_scheme calc
_refine_ls_wR_factor_gt 0.0952
_refine_ls_wR_factor_ref 0.1042
_reflns_number_gt 4727
_reflns_number_total 5962
_reflns_threshold_expression >2sigma(I)
_cod_data_source_file b108866a.txt
_cod_data_source_block isk34
_cod_depositor_comments
;
The following automatic conversions were performed:

'_symmetry_cell_setting' value 'Monoclinic' changed to 'monoclinic'
according to
/usr/data/users/saulius/automatic-downloads/retrospective/RSC/lib/dictionaries/cif_core.dic
dictionary named 'cif_core.dic' version 2.4.2 from 2011-04-26.

Automatic conversion script
Id: cif_fix_values 2281 2013-09-26 08:29:07Z andrius 

The following automatic conversions were performed:

'_exptl_crystal_density_meas' value 'not measured' was changed to '?'
- the value is perceived as not measured.

Automatic conversion script
Id: cif_fix_values 3008 2015-01-20 13:52:24Z robertas 
;
_cod_original_sg_symbol_H-M C2/c
_cod_original_formula_sum 'C24 H24 N4 O8.50 S V'
_cod_database_code 7114557

loop_
_symmetry_equiv_pos_as_xyz
'x, y, z'
'-x, y, -z+1/2'
'x+1/2, y+1/2, z'
'-x+1/2, y+1/2, -z+1/2'
'-x, -y, -z'
'x, -y, z-1/2'
'-x+1/2, -y+1/2, -z'
'x+1/2, -y+1/2, z-1/2'

loop_
_atom_site_label
_atom_site_type_symbol
_atom_site_fract_x
_atom_site_fract_y
_atom_site_fract_z
_atom_site_U_iso_or_equiv
_atom_site_adp_type
_atom_site_occupancy
_atom_site_symmetry_multiplicity
_atom_site_calc_flag
_atom_site_refinement_flags
V1 V 0.449116(15) 0.74150(2) 0.15421(2) 0.01526(10) Uani 1 1 d .
S2 S 0.33491(2) 0.57661(4) 0.16533(3) 0.01936(12) Uani 1 1 d .
O1 O 0.5000 0.73623(13) 0.2500 0.0158(4) Uani 1 2 d S
O2 O 0.39628(7) 0.62976(11) 0.17073(9) 0.0247(3) Uani 1 1 d .
O3 O 0.30533(8) 0.57644(13) 0.07929(10) 0.0341(4) Uani 1 1 d .
O4 O 0.35073(8) 0.48159(12) 0.19501(11) 0.0345(4) Uani 1 1 d .
O5 O 0.29461(8) 0.62426(12) 0.21788(10) 0.0314(4) Uani 1 1 d .
O6 O 0.33049(10) 0.30223(15) 0.14405(13) 0.0364(4) Uani 1 1 d .
H6B H 0.3333(13) 0.358(2) 0.1514(17) 0.035(8) Uiso 1 1 d .
H6C H 0.3371(14) 0.294(2) 0.104(2) 0.036(9) Uiso 1 1 d .
O7 O 0.15649(9) 0.27428(15) 0.01058(12) 0.0349(4) Uani 1 1 d .
H7B H 0.1798(15) 0.245(2) 0.050(2) 0.048(9) Uiso 1 1 d .
H7C H 0.1764(15) 0.319(3) 0.015(2) 0.049(11) Uiso 1 1 d .
O8 O 0.23500(9) 0.16971(15) 0.12899(11) 0.0351(4) Uani 1 1 d .
H8B H 0.2217(14) 0.147(2) 0.172(2) 0.045(9) Uiso 1 1 d .
H8C H 0.2599(16) 0.209(3) 0.141(2) 0.052(10) Uiso 1 1 d .
O9 O 0.21526(10) 0.45403(17) -0.01122(15) 0.0438(5) Uani 1 1 d .
H9B H 0.2395(18) 0.480(3) 0.015(2) 0.061(12) Uiso 1 1 d .
H9C H 0.2337(15) 0.433(2) -0.045(2) 0.043(10) Uiso 1 1 d .
N1 N 0.49337(8) 0.86970(12) 0.12165(10) 0.0173(3) Uani 1 1 d .
N2 N 0.38809(8) 0.84645(12) 0.19278(10) 0.0182(3) Uani 1 1 d .
N3 N 0.50964(8) 0.65922(12) 0.09052(10) 0.0170(3) Uani 1 1 d .
N4 N 0.40179(8) 0.74527(12) 0.02680(10) 0.0184(3) Uani 1 1 d .
C1 C 0.54651(10) 0.87981(15) 0.08782(13) 0.0214(4) Uani 1 1 d .
H1A H 0.5676 0.8250 0.0725 0.026 Uiso 1 1 calc R
C2 C 0.57245(10) 0.96847(16) 0.07405(13) 0.0253(5) Uani 1 1 d .
H2A H 0.6103 0.9730 0.0498 0.030 Uiso 1 1 calc R
C3 C 0.54277(11) 1.04801(16) 0.09573(13) 0.0260(5) Uani 1 1 d .
H3A H 0.5599 1.1082 0.0866 0.031 Uiso 1 1 calc R
C4 C 0.48654(10) 1.04046(15) 0.13174(13) 0.0220(4) Uani 1 1 d .
C5 C 0.45167(11) 1.11955(16) 0.15589(14) 0.0288(5) Uani 1 1 d .
H5A H 0.4659 1.1815 0.1463 0.035 Uiso 1 1 calc R
C6 C 0.39912(11) 1.10791(16) 0.19187(15) 0.0290(5) Uani 1 1 d .
H6A H 0.3773 1.1617 0.2079 0.035 Uiso 1 1 calc R
C7 C 0.37554(10) 1.01565(15) 0.20635(13) 0.0233(4) Uani 1 1 d .
C8 C 0.32125(11) 0.99918(17) 0.24488(15) 0.0297(5) Uani 1 1 d .
H8A H 0.2981 1.0506 0.2629 0.036 Uiso 1 1 calc R
C9 C 0.30228(11) 0.90900(17) 0.25597(15) 0.0302(5) Uani 1 1 d .
H9A H 0.2659 0.8973 0.2819 0.036 Uiso 1 1 calc R
C10 C 0.33653(10) 0.83359(17) 0.22909(14) 0.0257(5) Uani 1 1 d .
H10A H 0.3225 0.7712 0.2370 0.031 Uiso 1 1 calc R
C11 C 0.40765(9) 0.93675(14) 0.18171(12) 0.0181(4) Uani 1 1 d .
C12 C 0.46377(10) 0.94919(14) 0.14370(12) 0.0180(4) Uani 1 1 d .
C13 C 0.56297(9) 0.61622(15) 0.12397(13) 0.0201(4) Uani 1 1 d .
H13A H 0.5755 0.6208 0.1818 0.024 Uiso 1 1 calc R
C14 C 0.60086(10) 0.56487(15) 0.07692(14) 0.0232(4) Uani 1 1 d .
H14A H 0.6383 0.5349 0.1029 0.028 Uiso 1 1 calc R
C15 C 0.58413(10) 0.55772(15) -0.00648(14) 0.0240(5) Uani 1 1 d .
H15A H 0.6100 0.5234 -0.0388 0.029 Uiso 1 1 calc R
C16 C 0.52763(10) 0.60215(15) -0.04427(13) 0.0206(4) Uani 1 1 d .
C17 C 0.50462(11) 0.59560(16) -0.13053(13) 0.0262(5) Uani 1 1 d .
H17A H 0.5289 0.5630 -0.1659 0.031 Uiso 1 1 calc R
C18 C 0.44857(11) 0.63542(16) -0.16238(13) 0.0271(5) Uani 1 1 d .
H18A H 0.4339 0.6294 -0.2196 0.033 Uiso 1 1 calc R
C19 C 0.41104(10) 0.68646(15) -0.11107(13) 0.0224(4) Uani 1 1 d .
C20 C 0.35177(11) 0.72792(17) -0.13994(14) 0.0285(5) Uani 1 1 d .
H20A H 0.3341 0.7222 -0.1963 0.034 Uiso 1 1 calc R
C21 C 0.31982(11) 0.77654(18) -0.08620(15) 0.0298(5) Uani 1 1 d .
H21A H 0.2800 0.8048 -0.1050 0.036 Uiso 1 1 calc R
C22 C 0.34657(10) 0.78413(16) -0.00326(14) 0.0252(5) Uani 1 1 d .
H22A H 0.3242 0.8186 0.0332 0.030 Uiso 1 1 calc R
C23 C 0.43354(9) 0.69582(14) -0.02629(12) 0.0178(4) Uani 1 1 d .
C24 C 0.49192(9) 0.65191(14) 0.00734(12) 0.0172(4) Uani 1 1 d .

loop_
_atom_site_aniso_label
_atom_site_aniso_U_11
_atom_site_aniso_U_22
_atom_site_aniso_U_33
_atom_site_aniso_U_23
_atom_site_aniso_U_13
_atom_site_aniso_U_12
V1 0.01524(17) 0.01578(18) 0.01567(16) 0.00011(12) 0.00534(12) 0.00100(13)
S2 0.0177(2) 0.0194(3) 0.0219(3) -0.00324(19) 0.00622(19) -0.00293(19)
O1 0.0178(9) 0.0150(10) 0.0159(9) 0.000 0.0064(7) 0.000
O2 0.0197(7) 0.0257(8) 0.0295(8) 0.0002(6) 0.0064(6) -0.0058(6)
O3 0.0313(9) 0.0410(10) 0.0285(9) -0.0079(7) -0.0017(7) -0.0003(8)
O4 0.0367(10) 0.0228(9) 0.0448(10) 0.0042(7) 0.0085(8) -0.0018(7)
O5 0.0297(9) 0.0325(9) 0.0360(9) -0.0081(7) 0.0185(7) -0.0032(7)
O6 0.0541(12) 0.0240(10) 0.0330(11) -0.0009(8) 0.0123(9) -0.0052(9)
O7 0.0332(10) 0.0338(11) 0.0390(11) 0.0019(8) 0.0094(8) 0.0009(9)
O8 0.0356(10) 0.0414(11) 0.0294(9) 0.0016(8) 0.0084(8) -0.0086(9)
O9 0.0368(11) 0.0534(13) 0.0420(12) -0.0149(10) 0.0086(10) -0.0137(10)
N1 0.0174(8) 0.0177(9) 0.0175(8) 0.0011(6) 0.0046(6) 0.0006(7)
N2 0.0172(8) 0.0189(9) 0.0192(8) -0.0007(7) 0.0056(7) 0.0017(7)
N3 0.0170(8) 0.0166(8) 0.0183(8) -0.0010(6) 0.0059(6) -0.0011(6)
N4 0.0169(8) 0.0181(9) 0.0207(8) 0.0016(7) 0.0048(7) -0.0007(7)
C1 0.0214(10) 0.0225(11) 0.0215(10) 0.0016(8) 0.0072(8) -0.0003(8)
C2 0.0225(11) 0.0302(12) 0.0241(11) 0.0028(9) 0.0058(9) -0.0061(9)
C3 0.0308(12) 0.0236(12) 0.0234(11) 0.0038(9) 0.0029(9) -0.0094(9)
C4 0.0260(11) 0.0185(10) 0.0208(10) 0.0019(8) 0.0005(8) -0.0022(8)
C5 0.0385(13) 0.0148(10) 0.0318(12) 0.0013(9) 0.0008(10) -0.0006(9)
C6 0.0352(13) 0.0172(11) 0.0341(12) -0.0028(9) 0.0035(10) 0.0078(9)
C7 0.0248(11) 0.0203(11) 0.0247(11) -0.0019(8) 0.0028(9) 0.0054(9)
C8 0.0257(12) 0.0282(12) 0.0362(13) -0.0058(10) 0.0076(10) 0.0100(10)
C9 0.0204(11) 0.0340(13) 0.0392(13) -0.0051(10) 0.0147(10) 0.0018(10)
C10 0.0209(10) 0.0258(12) 0.0324(12) -0.0030(9) 0.0109(9) -0.0005(9)
C11 0.0175(9) 0.0176(10) 0.0189(10) 0.0006(7) 0.0013(8) 0.0028(8)
C12 0.0205(10) 0.0174(10) 0.0159(9) 0.0007(7) 0.0016(8) 0.0016(8)
C13 0.0189(10) 0.0195(10) 0.0222(10) -0.0005(8) 0.0040(8) 0.0003(8)
C14 0.0178(10) 0.0188(11) 0.0337(12) -0.0003(9) 0.0058(9) 0.0012(8)
C15 0.0245(11) 0.0186(11) 0.0318(12) -0.0048(9) 0.0147(9) -0.0019(8)
C16 0.0228(10) 0.0177(10) 0.0238(10) -0.0022(8) 0.0114(8) -0.0051(8)
C17 0.0343(12) 0.0244(11) 0.0232(11) -0.0053(9) 0.0153(9) -0.0068(10)
C18 0.0391(13) 0.0276(12) 0.0157(10) -0.0035(8) 0.0075(9) -0.0078(10)
C19 0.0264(11) 0.0212(11) 0.0199(10) 0.0018(8) 0.0041(8) -0.0076(9)
C20 0.0311(12) 0.0329(13) 0.0194(10) 0.0057(9) -0.0038(9) -0.0078(10)
C21 0.0216(11) 0.0356(13) 0.0306(12) 0.0073(10) -0.0017(9) 0.0003(10)
C22 0.0213(10) 0.0271(12) 0.0278(11) 0.0030(9) 0.0055(9) 0.0030(9)
C23 0.0189(9) 0.0170(10) 0.0183(9) 0.0013(7) 0.0055(8) -0.0040(8)
C24 0.0206(10) 0.0145(9) 0.0175(9) 0.0003(7) 0.0065(8) -0.0038(8)

loop_
_atom_type_symbol
_atom_type_description
_atom_type_scat_dispersion_real
_atom_type_scat_dispersion_imag
_atom_type_scat_source
C C 0.0033 0.0016 'International Tables Vol C Tables 4.2.6.8 and 6.1.1.4'
H H 0.0000 0.0000 'International Tables Vol C Tables 4.2.6.8 and 6.1.1.4'
N N 0.0061 0.0033 'International Tables Vol C Tables 4.2.6.8 and 6.1.1.4'
O O 0.0106 0.0060 'International Tables Vol C Tables 4.2.6.8 and 6.1.1.4'
S S 0.1246 0.1234 'International Tables Vol C Tables 4.2.6.8 and 6.1.1.4'
V V 0.3005 0.5294 'International Tables Vol C Tables 4.2.6.8 and 6.1.1.4'

loop_
_geom_angle_atom_site_label_1
_geom_angle_atom_site_label_2
_geom_angle_atom_site_label_3
_geom_angle
_geom_angle_site_symmetry_3
O1 V1 O2 97.64(7) .
O1 V1 N3 94.22(6) .
O2 V1 N3 91.26(6) .
O1 V1 N2 95.13(6) .
O2 V1 N2 97.90(7) .
N3 V1 N2 165.91(7) .
O1 V1 N1 91.16(7) .
O2 V1 N1 170.54(6) .
N3 V1 N1 91.52(6) .
N2 V1 N1 77.79(7) .
O1 V1 N4 169.98(5) .
O2 V1 N4 87.44(6) .
N3 V1 N4 76.98(6) .
N2 V1 N4 92.70(6) .
N1 V1 N4 84.38(6) .
O4 S2 O3 111.62(10) .
O4 S2 O5 111.03(10) .
O3 S2 O5 111.03(10) .
O4 S2 O2 106.67(10) .
O3 S2 O2 108.18(10) .
O5 S2 O2 108.10(9) .
V1 O1 V1 175.19(12) 2_655
S2 O2 V1 154.04(10) .
C1 N1 C12 118.05(18) .
C1 N1 V1 128.32(14) .
C12 N1 V1 113.52(13) .
C10 N2 C11 118.22(18) .
C10 N2 V1 127.71(15) .
C11 N2 V1 113.98(13) .
C13 N3 C24 118.31(17) .
C13 N3 V1 126.16(14) .
C24 N3 V1 115.52(13) .
C22 N4 C23 117.89(18) .
C22 N4 V1 128.98(15) .
C23 N4 V1 113.03(13) .
N1 C1 C2 122.5(2) .
C3 C2 C1 119.5(2) .
C2 C3 C4 119.8(2) .
C12 C4 C3 117.2(2) .
C12 C4 C5 118.8(2) .
C3 C4 C5 124.0(2) .
C6 C5 C4 121.3(2) .
C5 C6 C7 121.1(2) .
C11 C7 C8 117.4(2) .
C11 C7 C6 119.1(2) .
C8 C7 C6 123.5(2) .
C9 C8 C7 119.5(2) .
C8 C9 C10 119.9(2) .
N2 C10 C9 122.2(2) .
N2 C11 C7 122.77(19) .
N2 C11 C12 117.45(17) .
C7 C11 C12 119.78(19) .
N1 C12 C4 122.91(19) .
N1 C12 C11 117.18(18) .
C4 C12 C11 119.90(19) .
N3 C13 C14 122.36(19) .
C15 C14 C13 120.0(2) .
C14 C15 C16 119.25(19) .
C24 C16 C15 117.25(19) .
C24 C16 C17 119.2(2) .
C15 C16 C17 123.54(19) .
C18 C17 C16 120.9(2) .
C17 C18 C19 121.1(2) .
C23 C19 C20 117.0(2) .
C23 C19 C18 118.9(2) .
C20 C19 C18 124.0(2) .
C21 C20 C19 119.7(2) .
C20 C21 C22 119.3(2) .
N4 C22 C21 123.1(2) .
N4 C23 C19 122.97(19) .
N4 C23 C24 117.33(17) .
C19 C23 C24 119.69(19) .
N3 C24 C16 122.79(19) .
N3 C24 C23 117.06(17) .
C16 C24 C23 120.13(18) .

loop_
_geom_bond_atom_site_label_1
_geom_bond_atom_site_label_2
_geom_bond_distance
_geom_bond_site_symmetry_2
V1 O1 1.7796(3) .
V1 O2 1.9855(15) .
V1 N3 2.1194(17) .
V1 N2 2.1306(17) .
V1 N1 2.1511(17) .
V1 N4 2.1878(17) .
S2 O4 1.4576(17) .
S2 O3 1.4612(17) .
S2 O5 1.4637(16) .
S2 O2 1.5012(15) .
O1 V1 1.7796(3) 2_655
N1 C1 1.336(3) .
N1 C12 1.366(3) .
N2 C10 1.333(3) .
N2 C11 1.368(3) .
N3 C13 1.338(3) .
N3 C24 1.366(2) .
N4 C22 1.330(3) .
N4 C23 1.368(3) .
C1 C2 1.406(3) .
C2 C3 1.365(3) .
C3 C4 1.411(3) .
C4 C12 1.407(3) .
C4 C5 1.432(3) .
C5 C6 1.346(3) .
C6 C7 1.434(3) .
C7 C11 1.401(3) .
C7 C8 1.412(3) .
C8 C9 1.362(3) .
C9 C10 1.401(3) .
C11 C12 1.434(3) .
C13 C14 1.397(3) .
C14 C15 1.367(3) .
C15 C16 1.422(3) .
C16 C24 1.404(3) .
C16 C17 1.433(3) .
C17 C18 1.358(3) .
C18 C19 1.435(3) .
C19 C23 1.411(3) .
C19 C20 1.413(3) .
C20 C21 1.372(4) .
C21 C22 1.402(3) .
C23 C24 1.431(3) .
